data_2020270
loop_
_publ_author_name
'Leclaire, A.'
'Borel, M.M.'
'Grandin, A.'
'Raveau, B.'

_publ_section_title
;
 Redetermination of the crystal structure of Mo4 P3
;
_journal_name_full 'Acta Crystallographica C (39,1983-)'
_journal_page_first 540
_journal_page_last 542
_journal_volume 45
_journal_year 1989
_chemical_formula_sum 'Mo4 P3'
_space_group_IT_number 62
_symmetry_space_group_name_Hall '-P 2ac 2n'
_symmetry_space_group_name_H-M 'P n m a'
_cell_angle_alpha 90
_cell_angle_beta 90
_cell_angle_gamma 90
_cell_formula_units_Z 8
_cell_length_a 12.4316
_cell_length_b 3.1581
_cell_length_c 20.4468
_cell_volume 802.746
_citation_journal_id_ASTM ACSCEE
_cod_data_source_file Leclaire_ACSCEE_1989_705.cif
_cod_data_source_block Mo4P3
_cod_original_cell_volume 802.7462
_cod_database_code 2020270

loop_
_symmetry_equiv_pos_as_xyz
x,y,z
-x+1/2,-y,z+1/2
x+1/2,-y+1/2,-z+1/2
-x,y+1/2,-z
-x,-y,-z
x-1/2,y,-z-1/2
-x-1/2,y-1/2,z-1/2
x,-y-1/2,z

loop_
_atom_site_label
_atom_site_type_symbol
_atom_site_fract_x
_atom_site_fract_y
_atom_site_fract_z
_atom_site_occupancy
_atom_site_U_iso_or_equiv
Mo5 Mo 0.80564 0.25 0.77323 1 0.0
Mo1 Mo 0.3792 0.25 0.18898 1 0.0
P6 P 0.01556 0.75 0.27448 1 0.0
P3 P 0.48229 0.75 0.4187 1 0.0
Mo2 Mo 0.49116 0.25 0.32727 1 0.0
Mo7 Mo 0.11583 0.25 0.35191 1 0.0
Mo8 Mo 0.0951 0.75 0.4666 1 0.0
Mo6 Mo 0.29763 0.75 0.084 1 0.0
P2 P 0.25424 0.25 0.47219 1 0.0
P4 P 0.45909 0.25 0.0807 1 0.0
P1 P 0.17938 0.25 0.13687 1 0.0
Mo3 Mo 0.59992 0.25 0.47274 1 0.0
P5 P 0.30046 0.25 0.29489 1 0.0
Mo4 Mo 0.70185 0.25 0.61348 1 0.0
